data_4074540
loop_
_publ_author_name
'Lund, Clinton L.'
'Schachner, J\"org A.'
'Quail, J. Wilson'
'M\"uller, Jens'

_publ_section_title
;
 [1]Ferrocenophanes, [1]Chromarenophanes, and [1]Vanadarenophanes with
 Aluminium and Gallium in Bridging Positions
;
_journal_issue 24
_journal_name_full Organometallics
_journal_page_first 5817
_journal_paper_doi 10.1021/om060736q
_journal_volume 25
_journal_year 2006
_chemical_formula_moiety 'C23 H40 Al N Si3 V, 0.5(C6 H6)'
_chemical_formula_sum 'C26 H43 Al N Si3 V'
_chemical_formula_weight 531.80
_chemical_name_systematic
; 
 ? 
;
_space_group_IT_number 2
_symmetry_cell_setting triclinic
_symmetry_space_group_name_Hall '-P 1'
_symmetry_space_group_name_H-M 'P -1'
_atom_sites_solution_hydrogens geom
_atom_sites_solution_primary direct
_atom_sites_solution_secondary difmap
_audit_creation_method SHELXL-97
_cell_angle_alpha 82.0285(18)
_cell_angle_beta 89.204(2)
_cell_angle_gamma 63.2623(17)
_cell_formula_units_Z 2
_cell_length_a 8.9681(3)
_cell_length_b 9.1579(3)
_cell_length_c 19.6320(5)
_cell_measurement_reflns_used 12803
_cell_measurement_temperature 173(2)
_cell_measurement_theta_max 27.485
_cell_measurement_theta_min 0.998
_cell_volume 1423.90(8)
_computing_cell_refinement 'HKL Scalepack (Otwinowski & Minor 1997)'
_computing_data_collection 'Collect (Nonius BV, 1998)'
_computing_data_reduction 'HKL Denzo and Scalepack (Otwinowski & Minor 1997)'
_computing_molecular_graphics 'Ortep-3 for Windows (Farrugia, 1997)'
_computing_publication_material 'SHELXL-97 (Sheldrick, 1997)'
_computing_structure_refinement 'SHELXL-97 (Sheldrick, 1997)'
_computing_structure_solution 'SIR97 (Altomare et al., 1997)'
_diffrn_ambient_temperature 173(2)
_diffrn_detector_area_resol_mean 9
_diffrn_measured_fraction_theta_full 0.988
_diffrn_measured_fraction_theta_max 0.988
_diffrn_measurement_device 'Nonius KappaCCD'
_diffrn_measurement_method '\f scans and \w scans with \k offsets'
_diffrn_radiation_monochromator 'horizonally mounted graphite crystal'
_diffrn_radiation_source 'fine-focus sealed tube'
_diffrn_radiation_type MoK\a
_diffrn_radiation_wavelength 0.71073
_diffrn_reflns_av_R_equivalents 0.0766
_diffrn_reflns_av_sigmaI/netI 0.0759
_diffrn_reflns_limit_h_max 11
_diffrn_reflns_limit_h_min -11
_diffrn_reflns_limit_k_max 11
_diffrn_reflns_limit_k_min -11
_diffrn_reflns_limit_l_max 25
_diffrn_reflns_limit_l_min -24
_diffrn_reflns_number 20973
_diffrn_reflns_theta_full 27.58
_diffrn_reflns_theta_max 27.58
_diffrn_reflns_theta_min 2.52
_diffrn_standards_decay_% 0
_diffrn_standards_interval_count 0
_diffrn_standards_interval_time 0
_diffrn_standards_number 0
_exptl_absorpt_coefficient_mu 0.520
_exptl_absorpt_correction_T_max 0.925
_exptl_absorpt_correction_T_min 0.889
_exptl_absorpt_correction_type psi-scan
_exptl_absorpt_process_details 'Shelxtl 6.10 (Bruker-AXS, 2000)'
_exptl_crystal_colour orange
_exptl_crystal_density_diffrn 1.240
_exptl_crystal_density_method 'not measured'
_exptl_crystal_description chip
_exptl_crystal_F_000 568
_exptl_crystal_size_max 0.20
_exptl_crystal_size_mid 0.15
_exptl_crystal_size_min 0.15
_refine_diff_density_max 0.333
_refine_diff_density_min -0.455
_refine_diff_density_rms 0.096
_refine_ls_extinction_method none
_refine_ls_goodness_of_fit_ref 1.027
_refine_ls_hydrogen_treatment constr
_refine_ls_matrix_type full
_refine_ls_number_parameters 299
_refine_ls_number_reflns 6521
_refine_ls_number_restraints 0
_refine_ls_restrained_S_all 1.027
_refine_ls_R_factor_all 0.0874
_refine_ls_R_factor_gt 0.0510
_refine_ls_shift/su_max 0.000
_refine_ls_shift/su_mean 0.000
_refine_ls_structure_factor_coef Fsqd
_refine_ls_weighting_details 'calc w=1/[\s^2^(Fo^2^)+(0.0373P)^2^+1.3080P] where P=(Fo^2^+2Fc^2^)/3'
_refine_ls_weighting_scheme calc
_refine_ls_wR_factor_gt 0.1034
_refine_ls_wR_factor_ref 0.1205
_reflns_number_gt 4568
_reflns_number_total 6521
_reflns_threshold_expression >2\s(I)
_cod_data_source_file om060736qsi20060814_105958.cif
_cod_data_source_block 385
_cod_database_code 4074540

loop_
_symmetry_equiv_pos_as_xyz
'x, y, z'
'-x, -y, -z'

loop_
_atom_site_label
_atom_site_type_symbol
_atom_site_fract_x
_atom_site_fract_y
_atom_site_fract_z
_atom_site_U_iso_or_equiv
_atom_site_adp_type
_atom_site_occupancy
_atom_site_symmetry_multiplicity
_atom_site_calc_flag
_atom_site_refinement_flags
Al1 Al 0.65339(10) 0.80829(10) 0.22981(4) 0.02062(18) Uani 1 1 d .
V1 V 0.78170(6) 0.60002(6) 0.11813(2) 0.02271(13) Uani 1 1 d .
N1 N 0.6053(3) 1.0463(3) 0.22880(12) 0.0252(5) Uani 1 1 d .
Si1 Si 0.54318(10) 1.03115(9) 0.31908(4) 0.02334(18) Uani 1 1 d .
Si2 Si 0.38282(10) 0.78652(10) 0.33808(4) 0.02602(18) Uani 1 1 d .
Si3 Si 0.74794(10) 0.67461(10) 0.39666(4) 0.02693(19) Uani 1 1 d .
C1 C 0.5436(3) 0.7860(3) 0.14686(14) 0.0238(6) Uani 1 1 d .
C2 C 0.5348(3) 0.6334(4) 0.14756(14) 0.0279(6) Uani 1 1 d .
H2 H 0.4995 0.5900 0.1878 0.033 Uiso 1 1 calc R
C3 C 0.5766(4) 0.5439(4) 0.09069(15) 0.0322(7) Uani 1 1 d .
H3 H 0.5709 0.4421 0.0938 0.039 Uiso 1 1 calc R
C4 C 0.6266(4) 0.6065(4) 0.02970(15) 0.0324(7) Uani 1 1 d .
H4 H 0.6575 0.5461 -0.0081 0.039 Uiso 1 1 calc R
C5 C 0.6300(3) 0.7597(4) 0.02546(14) 0.0309(7) Uani 1 1 d .
H5 H 0.6600 0.8046 -0.0159 0.037 Uiso 1 1 calc R
C6 C 0.5891(3) 0.8474(3) 0.08248(13) 0.0254(6) Uani 1 1 d .
H6 H 0.5918 0.9508 0.0781 0.031 Uiso 1 1 calc R
C7 C 0.8813(3) 0.6511(4) 0.20759(14) 0.0257(6) Uani 1 1 d .
C8 C 0.9054(3) 0.4832(4) 0.21925(14) 0.0273(6) Uani 1 1 d .
H8 H 0.8668 0.4467 0.2603 0.033 Uiso 1 1 calc R
C9 C 0.9840(4) 0.3695(4) 0.17247(15) 0.0312(7) Uani 1 1 d .
H9 H 0.9945 0.2606 0.1819 0.037 Uiso 1 1 calc R
C10 C 1.0469(4) 0.4189(4) 0.11168(15) 0.0326(7) Uani 1 1 d .
H10 H 1.0974 0.3445 0.0795 0.039 Uiso 1 1 calc R
C11 C 1.0337(4) 0.5800(4) 0.09960(16) 0.0346(7) Uani 1 1 d .
H11 H 1.0782 0.6134 0.0597 0.042 Uiso 1 1 calc R
C12 C 0.9536(3) 0.6925(4) 0.14705(15) 0.0284(6) Uani 1 1 d .
H12 H 0.9480 0.7996 0.1382 0.034 Uiso 1 1 calc R
C13 C 0.5787(3) 0.8129(3) 0.32837(13) 0.0206(5) Uani 1 1 d .
C14 C 0.4667(5) 1.1702(4) 0.17961(16) 0.0411(8) Uani 1 1 d .
H14A H 0.5064 1.1690 0.1328 0.049 Uiso 1 1 calc R
H14B H 0.4296 1.2806 0.1924 0.049 Uiso 1 1 calc R
H14C H 0.3730 1.1425 0.1813 0.049 Uiso 1 1 calc R
C15 C 0.7537(5) 1.0770(5) 0.2185(2) 0.0476(9) Uani 1 1 d .
H15A H 0.7853 1.0689 0.1707 0.057 Uiso 1 1 calc R
H15B H 0.8470 0.9945 0.2495 0.057 Uiso 1 1 calc R
H15C H 0.7267 1.1879 0.2284 0.057 Uiso 1 1 calc R
C16 C 0.3275(4) 1.1971(4) 0.32428(18) 0.0392(8) Uani 1 1 d .
H16A H 0.2895 1.1840 0.3708 0.047 Uiso 1 1 calc R
H16B H 0.2524 1.1895 0.2907 0.047 Uiso 1 1 calc R
H16C H 0.3269 1.3052 0.3142 0.047 Uiso 1 1 calc R
C17 C 0.6761(5) 1.0866(4) 0.37211(17) 0.0423(8) Uani 1 1 d .
H17A H 0.6417 1.0865 0.4197 0.051 Uiso 1 1 calc R
H17B H 0.6629 1.1968 0.3532 0.051 Uiso 1 1 calc R
H17C H 0.7936 1.0055 0.3713 0.051 Uiso 1 1 calc R
C18 C 0.2188(4) 0.9131(4) 0.26766(17) 0.0401(8) Uani 1 1 d .
H18A H 0.1463 0.8606 0.2624 0.048 Uiso 1 1 calc R
H18B H 0.2724 0.9206 0.2244 0.048 Uiso 1 1 calc R
H18C H 0.1517 1.0243 0.2793 0.048 Uiso 1 1 calc R
C19 C 0.2842(5) 0.8408(5) 0.42164(18) 0.0507(10) Uani 1 1 d .
H19A H 0.1780 0.8343 0.4224 0.061 Uiso 1 1 calc R
H19B H 0.2635 0.9534 0.4263 0.061 Uiso 1 1 calc R
H19C H 0.3594 0.7631 0.4599 0.061 Uiso 1 1 calc R
C20 C 0.4210(5) 0.5688(4) 0.3346(2) 0.0473(9) Uani 1 1 d .
H20A H 0.3219 0.5701 0.3135 0.057 Uiso 1 1 calc R
H20B H 0.4437 0.5074 0.3814 0.057 Uiso 1 1 calc R
H20C H 0.5174 0.5151 0.3070 0.057 Uiso 1 1 calc R
C21 C 0.7839(5) 0.4551(4) 0.41352(19) 0.0494(9) Uani 1 1 d .
H21A H 0.8844 0.3892 0.4440 0.059 Uiso 1 1 calc R
H21B H 0.7988 0.4109 0.3699 0.059 Uiso 1 1 calc R
H21C H 0.6872 0.4500 0.4355 0.059 Uiso 1 1 calc R
C22 C 0.6988(5) 0.7484(5) 0.48293(16) 0.0509(10) Uani 1 1 d .
H22A H 0.8032 0.7160 0.5096 0.061 Uiso 1 1 calc R
H22B H 0.6337 0.6985 0.5079 0.061 Uiso 1 1 calc R
H22C H 0.6338 0.8690 0.4761 0.061 Uiso 1 1 calc R
C23 C 0.9597(4) 0.6572(4) 0.37632(17) 0.0402(8) Uani 1 1 d .
H23A H 1.0347 0.6073 0.4178 0.048 Uiso 1 1 calc R
H23B H 0.9500 0.7675 0.3604 0.048 Uiso 1 1 calc R
H23C H 1.0049 0.5877 0.3401 0.048 Uiso 1 1 calc R
C31 C 0.8335(4) 0.1120(4) -0.01021(19) 0.0437(8) Uani 1 1 d .
H31 H 0.7185 0.1892 -0.0172 0.052 Uiso 1 1 calc R
C32 C 0.9310(4) 0.1231(4) 0.04037(17) 0.0425(8) Uani 1 1 d .
H32 H 0.8835 0.2083 0.0682 0.051 Uiso 1 1 calc R
C33 C 1.0972(4) 0.0111(4) 0.05054(18) 0.0434(8) Uani 1 1 d .
H33 H 1.1642 0.0187 0.0856 0.052 Uiso 1 1 calc R

loop_
_atom_site_aniso_label
_atom_site_aniso_U_11
_atom_site_aniso_U_22
_atom_site_aniso_U_33
_atom_site_aniso_U_23
_atom_site_aniso_U_13
_atom_site_aniso_U_12
Al1 0.0193(4) 0.0197(4) 0.0211(4) -0.0018(3) 0.0000(3) -0.0075(3)
V1 0.0192(2) 0.0220(2) 0.0212(2) -0.00129(18) -0.00013(17) -0.00483(19)
N1 0.0254(12) 0.0211(12) 0.0292(12) -0.0002(10) 0.0015(10) -0.0115(10)
Si1 0.0249(4) 0.0195(4) 0.0255(4) -0.0033(3) -0.0003(3) -0.0099(3)
Si2 0.0258(4) 0.0254(4) 0.0294(4) -0.0036(3) 0.0038(3) -0.0140(3)
Si3 0.0291(4) 0.0254(4) 0.0222(4) 0.0009(3) -0.0039(3) -0.0098(3)
C1 0.0152(13) 0.0243(14) 0.0256(14) -0.0018(11) -0.0012(10) -0.0038(11)
C2 0.0223(14) 0.0347(16) 0.0272(14) -0.0053(12) 0.0017(11) -0.0131(13)
C3 0.0291(16) 0.0346(17) 0.0346(16) -0.0104(13) -0.0012(12) -0.0144(14)
C4 0.0267(15) 0.0364(17) 0.0260(15) -0.0104(13) -0.0032(12) -0.0055(13)
C5 0.0237(15) 0.0342(17) 0.0219(14) 0.0015(12) -0.0012(11) -0.0034(13)
C6 0.0211(14) 0.0224(14) 0.0238(14) 0.0000(11) -0.0022(11) -0.0028(11)
C7 0.0195(14) 0.0289(15) 0.0253(14) -0.0024(11) -0.0050(11) -0.0083(12)
C8 0.0228(14) 0.0285(15) 0.0218(14) 0.0025(11) -0.0020(11) -0.0054(12)
C9 0.0245(15) 0.0229(15) 0.0328(16) 0.0018(12) -0.0050(12) -0.0005(12)
C10 0.0212(15) 0.0307(16) 0.0344(16) -0.0065(13) 0.0030(12) -0.0011(13)
C11 0.0222(15) 0.0399(18) 0.0380(17) -0.0051(14) 0.0098(12) -0.0112(14)
C12 0.0194(14) 0.0300(16) 0.0365(16) -0.0038(13) 0.0015(12) -0.0119(12)
C13 0.0228(14) 0.0177(13) 0.0210(13) -0.0019(10) 0.0003(10) -0.0091(11)
C14 0.059(2) 0.0208(15) 0.0307(16) 0.0029(13) -0.0072(15) -0.0088(15)
C15 0.052(2) 0.045(2) 0.064(2) -0.0146(18) 0.0234(18) -0.0364(18)
C16 0.0390(18) 0.0261(16) 0.050(2) -0.0058(14) 0.0081(15) -0.0121(14)
C17 0.053(2) 0.0322(18) 0.0456(19) -0.0035(15) -0.0132(16) -0.0226(16)
C18 0.0279(17) 0.044(2) 0.050(2) -0.0030(16) -0.0023(14) -0.0180(15)
C19 0.051(2) 0.075(3) 0.045(2) -0.0184(19) 0.0210(17) -0.042(2)
C20 0.045(2) 0.0353(19) 0.068(2) -0.0007(17) -0.0050(18) -0.0253(17)
C21 0.057(2) 0.0335(19) 0.049(2) 0.0108(16) -0.0155(17) -0.0168(17)
C22 0.049(2) 0.058(2) 0.0279(17) -0.0048(16) -0.0030(15) -0.0090(18)
C23 0.0282(17) 0.046(2) 0.0400(18) -0.0021(15) -0.0085(13) -0.0122(15)
C31 0.0268(17) 0.0320(18) 0.065(2) 0.0045(16) 0.0013(15) -0.0098(14)
C32 0.051(2) 0.0327(18) 0.045(2) -0.0105(15) 0.0145(16) -0.0191(16)
C33 0.048(2) 0.042(2) 0.044(2) 0.0038(16) -0.0094(16) -0.0259(17)

loop_
_atom_type_symbol
_atom_type_description
_atom_type_scat_dispersion_real
_atom_type_scat_dispersion_imag
_atom_type_scat_source
C C 0.0033 0.0016 'International Tables Vol C Tables 4.2.6.8 and 6.1.1.4'
H H 0.0000 0.0000 'International Tables Vol C Tables 4.2.6.8 and 6.1.1.4'
Al Al 0.0645 0.0514 'International Tables Vol C Tables 4.2.6.8 and 6.1.1.4'
N N 0.0061 0.0033 'International Tables Vol C Tables 4.2.6.8 and 6.1.1.4'
Si Si 0.0817 0.0704 'International Tables Vol C Tables 4.2.6.8 and 6.1.1.4'
V V 0.3005 0.5294 'International Tables Vol C Tables 4.2.6.8 and 6.1.1.4'

loop_
_geom_angle_atom_site_label_1
_geom_angle_atom_site_label_2
_geom_angle_atom_site_label_3
_geom_angle
_geom_angle_site_symmetry_1
C7 Al1 C1 93.78(11) .
C7 Al1 N1 117.52(11) .
C1 Al1 N1 110.27(11) .
C7 Al1 C13 121.77(11) .
C1 Al1 C13 128.51(11) .
N1 Al1 C13 86.50(10) .
C7 Al1 Si1 132.34(9) .
C1 Al1 Si1 132.07(8) .
N1 Al1 Si1 43.22(7) .
C13 Al1 Si1 43.28(8) .
C7 Al1 V1 46.96(8) .
C1 Al1 V1 46.91(8) .
N1 Al1 V1 128.60(7) .
C13 Al1 V1 144.90(8) .
Si1 Al1 V1 171.79(4) .
C6 V1 C8 131.24(11) .
C6 V1 C2 67.81(11) .
C8 V1 C2 95.73(11) .
C6 V1 C1 38.78(10) .
C8 V1 C1 100.46(10) .
C2 V1 C1 38.43(11) .
C6 V1 C7 98.67(11) .
C8 V1 C7 38.59(11) .
C2 V1 C7 103.38(11) .
C1 V1 C7 83.70(10) .
C6 V1 C12 91.95(11) .
C8 V1 C12 67.50(11) .
C2 V1 C12 135.32(11) .
C1 V1 C12 101.76(11) .
C7 V1 C12 38.39(10) .
C6 V1 C5 37.86(10) .
C8 V1 C5 169.11(11) .
C2 V1 C5 79.79(11) .
C1 V1 C5 69.85(10) .
C7 V1 C5 132.56(12) .
C12 V1 C5 108.77(12) .
C6 V1 C9 168.46(11) .
C8 V1 C9 37.78(10) .
C2 V1 C9 112.48(11) .
C1 V1 C9 134.72(11) .
C7 V1 C9 69.89(11) .
C12 V1 C9 79.96(12) .
C5 V1 C9 153.06(11) .
C6 V1 C3 80.06(11) .
C8 V1 C3 115.28(11) .
C2 V1 C3 37.83(10) .
C1 V1 C3 69.73(11) .
C7 V1 C3 138.94(11) .
C12 V1 C3 171.23(11) .
C5 V1 C3 66.87(12) .
C9 V1 C3 107.39(12) .
C6 V1 C11 111.17(12) .
C8 V1 C11 79.67(11) .
C2 V1 C11 172.89(11) .
C1 V1 C11 136.75(12) .
C7 V1 C11 69.64(11) .
C12 V1 C11 37.83(11) .
C5 V1 C11 103.78(12) .
C9 V1 C11 67.00(12) .
C3 V1 C11 149.23(12) .
C6 V1 C4 68.05(11) .
C8 V1 C4 149.37(12) .
C2 V1 C4 67.86(11) .
C1 V1 C4 82.80(10) .
C7 V1 C4 165.90(11) .
C12 V1 C4 142.16(12) .
C5 V1 C4 37.18(12) .
C9 V1 C4 123.20(12) .
C3 V1 C4 37.14(11) .
C11 V1 C4 118.67(12) .
C6 V1 C10 145.66(11) .
C8 V1 C10 67.89(11) .
C2 V1 C10 145.56(12) .
C1 V1 C10 166.46(11) .
C7 V1 C10 82.82(11) .
C12 V1 C10 67.94(12) .
C5 V1 C10 121.02(11) .
C9 V1 C10 37.35(11) .
C3 V1 C10 120.80(12) .
C11 V1 C10 37.15(11) .
C4 V1 C10 110.74(11) .
C15 N1 C14 108.5(3) .
C15 N1 Si1 115.5(2) .
C14 N1 Si1 113.59(19) .
C15 N1 Al1 114.28(19) .
C14 N1 Al1 115.57(19) .
Si1 N1 Al1 88.61(10) .
N1 Si1 C16 108.80(13) .
N1 Si1 C13 96.91(11) .
C16 Si1 C13 118.94(14) .
N1 Si1 C17 107.37(14) .
C16 Si1 C17 104.25(16) .
C13 Si1 C17 119.54(14) .
N1 Si1 Al1 48.17(7) .
C16 Si1 Al1 127.85(12) .
C13 Si1 Al1 48.75(8) .
C17 Si1 Al1 126.13(12) .
C18 Si2 C19 107.08(17) .
C18 Si2 C20 104.10(16) .
C19 Si2 C20 106.30(18) .
C18 Si2 C13 113.30(13) .
C19 Si2 C13 112.79(14) .
C20 Si2 C13 112.62(14) .
C21 Si3 C23 103.70(17) .
C21 Si3 C22 104.46(18) .
C23 Si3 C22 107.14(17) .
C21 Si3 C13 115.25(14) .
C23 Si3 C13 113.75(13) .
C22 Si3 C13 111.69(14) .
C2 C1 C6 114.8(2) .
C2 C1 Al1 116.68(19) .
C6 C1 Al1 114.0(2) .
C2 C1 V1 70.73(15) .
C6 C1 V1 70.07(15) .
Al1 C1 V1 91.07(10) .
C3 C2 C1 123.0(3) .
C3 C2 V1 72.44(17) .
C1 C2 V1 70.84(15) .
C3 C2 H2 118.5 .
C1 C2 H2 118.5 .
V1 C2 H2 131.3 .
C4 C3 C2 119.9(3) .
C4 C3 V1 71.66(18) .
C2 C3 V1 69.72(16) .
C4 C3 H3 120.0 .
C2 C3 H3 120.0 .
V1 C3 H3 131.3 .
C5 C4 C3 119.2(3) .
C5 C4 V1 70.74(17) .
C3 C4 V1 71.20(17) .
C5 C4 H4 120.4 .
C3 C4 H4 120.4 .
V1 C4 H4 130.1 .
C4 C5 C6 120.5(3) .
C4 C5 V1 72.08(16) .
C6 C5 V1 69.65(15) .
C4 C5 H5 119.8 .
C6 C5 H5 119.8 .
V1 C5 H5 131.3 .
C5 C6 C1 122.6(3) .
C5 C6 V1 72.49(16) .
C1 C6 V1 71.15(15) .
C5 C6 H6 118.7 .
C1 C6 H6 118.7 .
V1 C6 H6 130.5 .
C12 C7 C8 114.8(3) .
C12 C7 Al1 119.6(2) .
C8 C7 Al1 111.7(2) .
C12 C7 V1 70.84(16) .
C8 C7 V1 70.47(16) .
Al1 C7 V1 91.29(11) .
C9 C8 C7 123.2(3) .
C9 C8 V1 72.41(15) .
C7 C8 V1 70.94(15) .
C9 C8 H8 118.4 .
C7 C8 H8 118.4 .
V1 C8 H8 131.4 .
C10 C9 C8 119.8(3) .
C10 C9 V1 71.81(16) .
C8 C9 V1 69.81(15) .
C10 C9 H9 120.1 .
C8 C9 H9 120.1 .
V1 C9 H9 130.9 .
C11 C10 C9 119.1(3) .
C11 C10 V1 71.16(16) .
C9 C10 V1 70.84(16) .
C11 C10 H10 120.4 .
C9 C10 H10 120.4 .
V1 C10 H10 130.0 .
C10 C11 C12 120.2(3) .
C10 C11 V1 71.70(17) .
C12 C11 V1 69.85(16) .
C10 C11 H11 119.9 .
C12 C11 H11 119.9 .
V1 C11 H11 131.3 .
C11 C12 C7 122.7(3) .
C11 C12 V1 72.32(17) .
C7 C12 V1 70.77(16) .
C11 C12 H12 118.6 .
C7 C12 H12 118.6 .
V1 C12 H12 131.3 .
Si1 C13 Si2 114.32(14) .
Si1 C13 Si3 112.09(14) .
Si2 C13 Si3 112.78(13) .
Si1 C13 Al1 87.97(11) .
Si2 C13 Al1 112.40(13) .
Si3 C13 Al1 115.08(13) .
N1 C14 H14A 109.5 .
N1 C14 H14B 109.5 .
H14A C14 H14B 109.5 .
N1 C14 H14C 109.5 .
H14A C14 H14C 109.5 .
H14B C14 H14C 109.5 .
N1 C15 H15A 109.5 .
N1 C15 H15B 109.5 .
H15A C15 H15B 109.5 .
N1 C15 H15C 109.5 .
H15A C15 H15C 109.5 .
H15B C15 H15C 109.5 .
Si1 C16 H16A 109.5 .
Si1 C16 H16B 109.5 .
H16A C16 H16B 109.5 .
Si1 C16 H16C 109.5 .
H16A C16 H16C 109.5 .
H16B C16 H16C 109.5 .
Si1 C17 H17A 109.5 .
Si1 C17 H17B 109.5 .
H17A C17 H17B 109.5 .
Si1 C17 H17C 109.5 .
H17A C17 H17C 109.5 .
H17B C17 H17C 109.5 .
Si2 C18 H18A 109.5 .
Si2 C18 H18B 109.5 .
H18A C18 H18B 109.5 .
Si2 C18 H18C 109.5 .
H18A C18 H18C 109.5 .
H18B C18 H18C 109.5 .
Si2 C19 H19A 109.5 .
Si2 C19 H19B 109.5 .
H19A C19 H19B 109.5 .
Si2 C19 H19C 109.5 .
H19A C19 H19C 109.5 .
H19B C19 H19C 109.5 .
Si2 C20 H20A 109.5 .
Si2 C20 H20B 109.5 .
H20A C20 H20B 109.5 .
Si2 C20 H20C 109.5 .
H20A C20 H20C 109.5 .
H20B C20 H20C 109.5 .
Si3 C21 H21A 109.5 .
Si3 C21 H21B 109.5 .
H21A C21 H21B 109.5 .
Si3 C21 H21C 109.5 .
H21A C21 H21C 109.5 .
H21B C21 H21C 109.5 .
Si3 C22 H22A 109.5 .
Si3 C22 H22B 109.5 .
H22A C22 H22B 109.5 .
Si3 C22 H22C 109.5 .
H22A C22 H22C 109.5 .
H22B C22 H22C 109.5 .
Si3 C23 H23A 109.5 .
Si3 C23 H23B 109.5 .
H23A C23 H23B 109.5 .
Si3 C23 H23C 109.5 .
H23A C23 H23C 109.5 .
H23B C23 H23C 109.5 .
C33 C31 C32 119.8(3) 2_755
C33 C31 H31 120.1 2_755
C32 C31 H31 120.1 .
C33 C32 C31 120.0(3) .
C33 C32 H32 120.0 .
C31 C32 H32 120.0 .
C31 C33 C32 120.2(3) 2_755
C31 C33 H33 119.9 2_755
C32 C33 H33 119.9 .

loop_
_geom_bond_atom_site_label_1
_geom_bond_atom_site_label_2
_geom_bond_distance
_geom_bond_site_symmetry_2
Al1 C7 1.985(3) .
Al1 C1 1.995(3) .
Al1 N1 2.020(2) .
Al1 C13 2.039(3) .
Al1 Si1 2.7098(11) .
Al1 V1 2.9805(9) .
V1 C6 2.163(3) .
V1 C8 2.173(3) .
V1 C2 2.176(3) .
V1 C1 2.177(3) .
V1 C7 2.179(3) .
V1 C12 2.180(3) .
V1 C5 2.200(3) .
V1 C9 2.207(3) .
V1 C3 2.211(3) .
V1 C11 2.212(3) .
V1 C4 2.217(3) .
V1 C10 2.219(3) .
N1 C15 1.485(4) .
N1 C14 1.492(4) .
N1 Si1 1.856(2) .
Si1 C16 1.858(3) .
Si1 C13 1.859(3) .
Si1 C17 1.868(3) .
Si2 C18 1.870(3) .
Si2 C19 1.874(3) .
Si2 C20 1.877(3) .
Si2 C13 1.882(3) .
Si3 C21 1.868(3) .
Si3 C23 1.875(3) .
Si3 C22 1.883(3) .
Si3 C13 1.887(3) .
C1 C2 1.432(4) .
C1 C6 1.441(4) .
C2 C3 1.423(4) .
C2 H2 0.9500 .
C3 C4 1.410(4) .
C3 H3 0.9500 .
C4 C5 1.408(4) .
C4 H4 0.9500 .
C5 C6 1.416(4) .
C5 H5 0.9500 .
C6 H6 0.9500 .
C7 C12 1.433(4) .
C7 C8 1.438(4) .
C8 C9 1.418(4) .
C8 H8 0.9500 .
C9 C10 1.417(4) .
C9 H9 0.9500 .
C10 C11 1.411(4) .
C10 H10 0.9500 .
C11 C12 1.424(4) .
C11 H11 0.9500 .
C12 H12 0.9500 .
C14 H14A 0.9800 .
C14 H14B 0.9800 .
C14 H14C 0.9800 .
C15 H15A 0.9800 .
C15 H15B 0.9800 .
C15 H15C 0.9800 .
C16 H16A 0.9800 .
C16 H16B 0.9800 .
C16 H16C 0.9800 .
C17 H17A 0.9800 .
C17 H17B 0.9800 .
C17 H17C 0.9800 .
C18 H18A 0.9800 .
C18 H18B 0.9800 .
C18 H18C 0.9800 .
C19 H19A 0.9800 .
C19 H19B 0.9800 .
C19 H19C 0.9800 .
C20 H20A 0.9800 .
C20 H20B 0.9800 .
C20 H20C 0.9800 .
C21 H21A 0.9800 .
C21 H21B 0.9800 .
C21 H21C 0.9800 .
C22 H22A 0.9800 .
C22 H22B 0.9800 .
C22 H22C 0.9800 .
C23 H23A 0.9800 .
C23 H23B 0.9800 .
C23 H23C 0.9800 .
C31 C33 1.374(5) 2_755
C31 C32 1.376(5) .
C31 H31 0.9500 .
C32 C33 1.374(5) .
C32 H32 0.9500 .
C33 C31 1.374(5) 2_755
C33 H33 0.9500 .

loop_
_geom_torsion_atom_site_label_1
_geom_torsion_atom_site_label_2
_geom_torsion_atom_site_label_3
_geom_torsion_atom_site_label_4
_geom_torsion
_geom_torsion_site_symmetry_1
_geom_torsion_site_symmetry_4
C7 Al1 N1 C15 -6.2(3) . .
C1 Al1 N1 C15 -112.0(2) . .
C13 Al1 N1 C15 118.0(2) . .
Si1 Al1 N1 C15 117.5(2) . .
V1 Al1 N1 C15 -61.5(2) . .
C7 Al1 N1 C14 120.7(2) . .
C1 Al1 N1 C14 14.9(2) . .
C13 Al1 N1 C14 -115.0(2) . .
Si1 Al1 N1 C14 -115.6(2) . .
V1 Al1 N1 C14 65.4(2) . .
C7 Al1 N1 Si1 -123.69(11) . .
C1 Al1 N1 Si1 130.55(11) . .
C13 Al1 N1 Si1 0.57(10) . .
V1 Al1 N1 Si1 -179.02(5) . .
C15 N1 Si1 C16 119.2(2) . .
C14 N1 Si1 C16 -7.0(2) . .
Al1 N1 Si1 C16 -124.42(13) . .
C15 N1 Si1 C13 -117.0(2) . .
C14 N1 Si1 C13 116.8(2) . .
Al1 N1 Si1 C13 -0.63(11) . .
C15 N1 Si1 C17 6.9(2) . .
C14 N1 Si1 C17 -119.3(2) . .
Al1 N1 Si1 C17 123.31(13) . .
C15 N1 Si1 Al1 -116.4(2) . .
C14 N1 Si1 Al1 117.4(2) . .
C7 Al1 Si1 N1 86.74(16) . .
C1 Al1 Si1 N1 -73.80(15) . .
C13 Al1 Si1 N1 -179.17(15) . .
C7 Al1 Si1 C16 168.23(18) . .
C1 Al1 Si1 C16 7.69(19) . .
N1 Al1 Si1 C16 81.49(17) . .
C13 Al1 Si1 C16 -97.67(17) . .
C7 Al1 Si1 C13 -94.10(16) . .
C1 Al1 Si1 C13 105.37(16) . .
N1 Al1 Si1 C13 179.17(15) . .
C7 Al1 Si1 C17 5.80(19) . .
C1 Al1 Si1 C17 -154.74(18) . .
N1 Al1 Si1 C17 -80.94(17) . .
C13 Al1 Si1 C17 99.89(17) . .
C7 Al1 C1 C2 72.1(2) . .
N1 Al1 C1 C2 -166.68(19) . .
C13 Al1 C1 C2 -64.5(2) . .
Si1 Al1 C1 C2 -122.18(18) . .
V1 Al1 C1 C2 68.90(19) . .
C7 Al1 C1 C6 -65.4(2) . .
N1 Al1 C1 C6 55.8(2) . .
C13 Al1 C1 C6 157.98(18) . .
Si1 Al1 C1 C6 100.3(2) . .
V1 Al1 C1 C6 -68.60(18) . .
C7 Al1 C1 V1 3.21(12) . .
N1 Al1 C1 V1 124.42(10) . .
C13 Al1 C1 V1 -133.42(12) . .
Si1 Al1 C1 V1 168.92(5) . .
C6 V1 C1 C2 126.8(2) . .
C8 V1 C1 C2 -86.02(17) . .
C7 V1 C1 C2 -120.92(17) . .
C12 V1 C1 C2 -154.98(16) . .
C5 V1 C1 C2 99.13(18) . .
C9 V1 C1 C2 -67.5(2) . .
C3 V1 C1 C2 27.23(16) . .
C11 V1 C1 C2 -172.01(17) . .
C4 V1 C1 C2 63.14(17) . .
C10 V1 C1 C2 -115.7(5) . .
C8 V1 C1 C6 147.21(17) . .
C2 V1 C1 C6 -126.8(2) . .
C7 V1 C1 C6 112.30(18) . .
C12 V1 C1 C6 78.25(18) . .
C5 V1 C1 C6 -27.64(17) . .
C9 V1 C1 C6 165.70(18) . .
C3 V1 C1 C6 -99.54(18) . .
C11 V1 C1 C6 61.2(2) . .
C4 V1 C1 C6 -63.63(17) . .
C10 V1 C1 C6 117.5(5) . .
C6 V1 C1 Al1 -115.2(2) . .
C8 V1 C1 Al1 31.97(13) . .
C2 V1 C1 Al1 117.98(18) . .
C7 V1 C1 Al1 -2.94(11) . .
C12 V1 C1 Al1 -36.99(13) . .
C5 V1 C1 Al1 -142.88(14) . .
C9 V1 C1 Al1 50.46(19) . .
C3 V1 C1 Al1 145.21(14) . .
C11 V1 C1 Al1 -54.02(19) . .
C4 V1 C1 Al1 -178.88(13) . .
C10 V1 C1 Al1 2.3(5) . .
C6 C1 C2 C3 3.3(4) . .
Al1 C1 C2 C3 -133.9(2) . .
V1 C1 C2 C3 -52.7(2) . .
C6 C1 C2 V1 56.0(2) . .
Al1 C1 C2 V1 -81.17(15) . .
C6 V1 C2 C3 102.79(19) . .
C8 V1 C2 C3 -124.79(18) . .
C1 V1 C2 C3 135.6(2) . .
C7 V1 C2 C3 -163.19(18) . .
C12 V1 C2 C3 171.67(18) . .
C5 V1 C2 C3 65.24(18) . .
C9 V1 C2 C3 -89.69(19) . .
C4 V1 C2 C3 28.44(18) . .
C10 V1 C2 C3 -66.3(3) . .
C6 V1 C2 C1 -32.81(15) . .
C8 V1 C2 C1 99.62(16) . .
C7 V1 C2 C1 61.22(17) . .
C12 V1 C2 C1 36.1(2) . .
C5 V1 C2 C1 -70.35(16) . .
C9 V1 C2 C1 134.71(16) . .
C3 V1 C2 C1 -135.6(2) . .
C4 V1 C2 C1 -107.16(18) . .
C10 V1 C2 C1 158.10(19) . .
C1 C2 C3 C4 -1.2(4) . .
V1 C2 C3 C4 -53.2(2) . .
C1 C2 C3 V1 52.0(2) . .
C6 V1 C3 C4 66.60(18) . .
C8 V1 C3 C4 -162.29(17) . .
C2 V1 C3 C4 133.1(3) . .
C1 V1 C3 C4 105.44(19) . .
C7 V1 C3 C4 158.42(18) . .
C5 V1 C3 C4 29.42(17) . .
C9 V1 C3 C4 -122.47(18) . .
C11 V1 C3 C4 -48.4(3) . .
C10 V1 C3 C4 -84.0(2) . .
C6 V1 C3 C2 -66.45(18) . .
C8 V1 C3 C2 64.7(2) . .
C1 V1 C3 C2 -27.62(16) . .
C7 V1 C3 C2 25.4(3) . .
C5 V1 C3 C2 -103.63(19) . .
C9 V1 C3 C2 104.47(18) . .
C11 V1 C3 C2 178.6(2) . .
C4 V1 C3 C2 -133.1(3) . .
C10 V1 C3 C2 142.93(17) . .
C2 C3 C4 C5 -1.6(4) . .
V1 C3 C4 C5 -53.9(2) . .
C2 C3 C4 V1 52.3(2) . .
C6 V1 C4 C5 28.69(16) . .
C8 V1 C4 C5 164.3(2) . .
C2 V1 C4 C5 102.68(19) . .
C1 V1 C4 C5 65.92(17) . .
C7 V1 C4 C5 49.1(5) . .
C12 V1 C4 C5 -34.0(3) . .
C9 V1 C4 C5 -154.19(17) . .
C3 V1 C4 C5 131.6(3) . .
C11 V1 C4 C5 -74.2(2) . .
C10 V1 C4 C5 -114.37(18) . .
C6 V1 C4 C3 -102.93(19) . .
C8 V1 C4 C3 32.7(3) . .
C2 V1 C4 C3 -28.94(17) . .
C1 V1 C4 C3 -65.71(18) . .
C7 V1 C4 C3 -82.5(5) . .
C12 V1 C4 C3 -165.62(18) . .
C5 V1 C4 C3 -131.6(3) . .
C9 V1 C4 C3 74.2(2) . .
C11 V1 C4 C3 154.15(18) . .
C10 V1 C4 C3 114.01(19) . .
C3 C4 C5 C6 2.0(4) . .
V1 C4 C5 C6 -52.1(2) . .
C3 C4 C5 V1 54.1(2) . .
C6 V1 C5 C4 -133.5(3) . .
C8 V1 C5 C4 -133.1(6) . .
C2 V1 C5 C4 -66.67(18) . .
C1 V1 C5 C4 -105.24(19) . .
C7 V1 C5 C4 -165.52(17) . .
C12 V1 C5 C4 158.76(17) . .
C9 V1 C5 C4 53.5(3) . .
C3 V1 C5 C4 -29.39(17) . .
C11 V1 C5 C4 119.62(18) . .
C10 V1 C5 C4 83.7(2) . .
C8 V1 C5 C6 0.4(7) . .
C2 V1 C5 C6 66.82(18) . .
C1 V1 C5 C6 28.25(17) . .
C7 V1 C5 C6 -32.0(2) . .
C12 V1 C5 C6 -67.75(19) . .
C9 V1 C5 C6 -173.0(2) . .
C3 V1 C5 C6 104.10(19) . .
C11 V1 C5 C6 -106.89(19) . .
C4 V1 C5 C6 133.5(3) . .
C10 V1 C5 C6 -142.77(18) . .
C4 C5 C6 C1 0.4(4) . .
V1 C5 C6 C1 -52.8(2) . .
C4 C5 C6 V1 53.2(2) . .
C2 C1 C6 C5 -2.9(4) . .
Al1 C1 C6 C5 135.4(2) . .
V1 C1 C6 C5 53.4(2) . .
C2 C1 C6 V1 -56.4(2) . .
Al1 C1 C6 V1 81.96(15) . .
C8 V1 C6 C5 -179.90(18) . .
C2 V1 C6 C5 -102.3(2) . .
C1 V1 C6 C5 -134.8(3) . .
C7 V1 C6 C5 156.73(18) . .
C12 V1 C6 C5 118.74(19) . .
C9 V1 C6 C5 163.9(5) . .
C3 V1 C6 C5 -64.89(18) . .
C11 V1 C6 C5 85.3(2) . .
C4 V1 C6 C5 -28.21(18) . .
C10 V1 C6 C5 66.8(3) . .
C8 V1 C6 C1 -45.1(2) . .
C2 V1 C6 C1 32.53(16) . .
C7 V1 C6 C1 -68.47(18) . .
C12 V1 C6 C1 -106.45(17) . .
C5 V1 C6 C1 134.8(3) . .
C9 V1 C6 C1 -61.3(6) . .
C3 V1 C6 C1 69.92(17) . .
C11 V1 C6 C1 -139.90(17) . .
C4 V1 C6 C1 106.60(19) . .
C10 V1 C6 C1 -158.41(19) . .
C1 Al1 C7 C12 65.4(2) . .
N1 Al1 C7 C12 -49.8(3) . .
C13 Al1 C7 C12 -153.8(2) . .
Si1 Al1 C7 C12 -100.2(2) . .
V1 Al1 C7 C12 68.6(2) . .
C1 Al1 C7 C8 -72.7(2) . .
N1 Al1 C7 C8 172.11(17) . .
C13 Al1 C7 C8 68.1(2) . .
Si1 Al1 C7 C8 121.68(18) . .
V1 Al1 C7 C8 -69.46(18) . .
C1 Al1 C7 V1 -3.21(12) . .
N1 Al1 C7 V1 -118.42(11) . .
C13 Al1 C7 V1 137.59(11) . .
Si1 Al1 C7 V1 -168.86(5) . .
C6 V1 C7 C12 -82.13(17) . .
C8 V1 C7 C12 126.4(2) . .
C2 V1 C7 C12 -151.24(17) . .
C1 V1 C7 C12 -118.01(17) . .
C5 V1 C7 C12 -62.9(2) . .
C9 V1 C7 C12 99.40(18) . .
C3 V1 C7 C12 -166.91(18) . .
C11 V1 C7 C12 27.33(17) . .
C4 V1 C7 C12 -101.2(5) . .
C10 V1 C7 C12 63.22(17) . .
C6 V1 C7 C8 151.43(16) . .
C2 V1 C7 C8 82.31(17) . .
C1 V1 C7 C8 115.54(17) . .
C12 V1 C7 C8 -126.4(2) . .
C5 V1 C7 C8 170.65(16) . .
C9 V1 C7 C8 -27.05(16) . .
C3 V1 C7 C8 66.6(2) . .
C11 V1 C7 C8 -99.11(18) . .
C4 V1 C7 C8 132.3(5) . .
C10 V1 C7 C8 -63.23(17) . .
C6 V1 C7 Al1 38.84(12) . .
C8 V1 C7 Al1 -112.59(19) . .
C2 V1 C7 Al1 -30.28(13) . .
C1 V1 C7 Al1 2.96(11) . .
C12 V1 C7 Al1 121.0(2) . .
C5 V1 C7 Al1 58.06(17) . .
C9 V1 C7 Al1 -139.63(14) . .
C3 V1 C7 Al1 -45.9(2) . .
C11 V1 C7 Al1 148.30(14) . .
C4 V1 C7 Al1 19.7(5) . .
C10 V1 C7 Al1 -175.82(13) . .
C12 C7 C8 C9 -4.3(4) . .
Al1 C7 C8 C9 135.9(2) . .
V1 C7 C8 C9 52.6(2) . .
C12 C7 C8 V1 -56.8(2) . .
Al1 C7 C8 V1 83.38(14) . .
C6 V1 C8 C9 -174.78(18) . .
C2 V1 C8 C9 119.87(19) . .
C1 V1 C8 C9 158.41(18) . .
C7 V1 C8 C9 -135.8(3) . .
C12 V1 C8 C9 -103.09(19) . .
C5 V1 C8 C9 -175.1(6) . .
C3 V1 C8 C9 86.0(2) . .
C11 V1 C8 C9 -65.60(19) . .
C4 V1 C8 C9 64.9(3) . .
C10 V1 C8 C9 -28.78(18) . .
C6 V1 C8 C7 -39.0(2) . .
C2 V1 C8 C7 -104.32(17) . .
C1 V1 C8 C7 -65.78(17) . .
C12 V1 C8 C7 32.73(16) . .
C5 V1 C8 C7 -39.3(7) . .
C9 V1 C8 C7 135.8(3) . .
C3 V1 C8 C7 -138.17(16) . .
C11 V1 C8 C7 70.21(17) . .
C4 V1 C8 C7 -159.3(2) . .
C10 V1 C8 C7 107.03(18) . .
C7 C8 C9 C10 1.7(4) . .
V1 C8 C9 C10 53.6(2) . .
C7 C8 C9 V1 -51.9(2) . .
C6 V1 C9 C10 -112.7(6) . .
C8 V1 C9 C10 -132.7(3) . .
C2 V1 C9 C10 158.29(18) . .
C1 V1 C9 C10 -163.29(18) . .
C7 V1 C9 C10 -105.1(2) . .
C12 V1 C9 C10 -66.63(19) . .
C5 V1 C9 C10 45.3(4) . .
C3 V1 C9 C10 118.29(19) . .
C11 V1 C9 C10 -29.40(18) . .
C4 V1 C9 C10 80.8(2) . .
C6 V1 C9 C8 20.0(7) . .
C2 V1 C9 C8 -69.0(2) . .
C1 V1 C9 C8 -30.6(3) . .
C7 V1 C9 C8 27.58(17) . .
C12 V1 C9 C8 66.05(18) . .
C5 V1 C9 C8 178.0(2) . .
C3 V1 C9 C8 -109.04(19) . .
C11 V1 C9 C8 103.3(2) . .
C4 V1 C9 C8 -146.53(18) . .
C10 V1 C9 C8 132.7(3) . .
C8 C9 C10 C11 1.5(4) . .
V1 C9 C10 C11 54.2(2) . .
C8 C9 C10 V1 -52.7(2) . .
C6 V1 C10 C11 29.3(3) . .
C8 V1 C10 C11 -102.5(2) . .
C2 V1 C10 C11 -168.75(19) . .
C1 V1 C10 C11 -70.7(5) . .
C7 V1 C10 C11 -65.52(19) . .
C12 V1 C10 C11 -28.78(18) . .
C5 V1 C10 C11 70.5(2) . .
C9 V1 C10 C11 -131.5(3) . .
C3 V1 C10 C11 150.42(18) . .
C4 V1 C10 C11 110.48(19) . .
C6 V1 C10 C9 160.9(2) . .
C8 V1 C10 C9 29.09(18) . .
C2 V1 C10 C9 -37.2(3) . .
C1 V1 C10 C9 60.8(5) . .
C7 V1 C10 C9 66.03(19) . .
C12 V1 C10 C9 102.8(2) . .
C5 V1 C10 C9 -157.94(18) . .
C3 V1 C10 C9 -78.0(2) . .
C11 V1 C10 C9 131.5(3) . .
C4 V1 C10 C9 -118.0(2) . .
C9 C10 C11 C12 -1.8(4) . .
V1 C10 C11 C12 52.2(2) . .
C9 C10 C11 V1 -54.0(2) . .
C6 V1 C11 C10 -162.75(17) . .
C8 V1 C11 C10 66.86(18) . .
C1 V1 C11 C10 161.18(17) . .
C7 V1 C11 C10 105.61(19) . .
C12 V1 C11 C10 133.3(3) . .
C5 V1 C11 C10 -123.71(18) . .
C9 V1 C11 C10 29.55(17) . .
C3 V1 C11 C10 -56.0(3) . .
C4 V1 C11 C10 -86.9(2) . .
C6 V1 C11 C12 63.94(19) . .
C8 V1 C11 C12 -66.46(18) . .
C1 V1 C11 C12 27.9(3) . .
C7 V1 C11 C12 -27.70(17) . .
C5 V1 C11 C12 102.97(19) . .
C9 V1 C11 C12 -103.8(2) . .
C3 V1 C11 C12 170.7(2) . .
C4 V1 C11 C12 139.76(18) . .
C10 V1 C11 C12 -133.3(3) . .
C10 C11 C12 C7 -1.1(4) . .
V1 C11 C12 C7 52.0(2) . .
C10 C11 C12 V1 -53.1(3) . .
C8 C7 C12 C11 4.0(4) . .
Al1 C7 C12 C11 -132.9(3) . .
V1 C7 C12 C11 -52.7(3) . .
C8 C7 C12 V1 56.6(2) . .
Al1 C7 C12 V1 -80.23(18) . .
C6 V1 C12 C11 -123.05(18) . .
C8 V1 C12 C11 102.53(19) . .
C2 V1 C12 C11 177.15(18) . .
C1 V1 C12 C11 -160.90(18) . .
C7 V1 C12 C11 135.4(3) . .
C5 V1 C12 C11 -88.42(19) . .
C9 V1 C12 C11 65.23(18) . .
C4 V1 C12 C11 -67.5(2) . .
C10 V1 C12 C11 28.30(17) . .
C6 V1 C12 C7 101.53(17) . .
C8 V1 C12 C7 -32.89(16) . .
C2 V1 C12 C7 41.7(2) . .
C1 V1 C12 C7 63.68(17) . .
C5 V1 C12 C7 136.17(16) . .
C9 V1 C12 C7 -70.19(17) . .
C11 V1 C12 C7 -135.4(3) . .
C4 V1 C12 C7 157.07(18) . .
C10 V1 C12 C7 -107.12(18) . .
N1 Si1 C13 Si2 -113.10(14) . .
C16 Si1 C13 Si2 2.9(2) . .
C17 Si1 C13 Si2 132.42(17) . .
Al1 Si1 C13 Si2 -113.73(16) . .
N1 Si1 C13 Si3 116.95(14) . .
C16 Si1 C13 Si3 -127.08(16) . .
C17 Si1 C13 Si3 2.5(2) . .
Al1 Si1 C13 Si3 116.32(16) . .
N1 Si1 C13 Al1 0.63(11) . .
C16 Si1 C13 Al1 116.60(15) . .
C17 Si1 C13 Al1 -113.85(16) . .
C18 Si2 C13 Si1 53.98(19) . .
C19 Si2 C13 Si1 -67.9(2) . .
C20 Si2 C13 Si1 171.80(16) . .
C18 Si2 C13 Si3 -176.42(15) . .
C19 Si2 C13 Si3 61.7(2) . .
C20 Si2 C13 Si3 -58.60(19) . .
C18 Si2 C13 Al1 -44.32(19) . .
C19 Si2 C13 Al1 -166.17(17) . .
C20 Si2 C13 Al1 73.50(18) . .
C21 Si3 C13 Si1 176.46(16) . .
C23 Si3 C13 Si1 -63.96(19) . .
C22 Si3 C13 Si1 57.5(2) . .
C21 Si3 C13 Si2 45.7(2) . .
C23 Si3 C13 Si2 165.30(15) . .
C22 Si3 C13 Si2 -73.3(2) . .
C21 Si3 C13 Al1 -85.0(2) . .
C23 Si3 C13 Al1 34.5(2) . .
C22 Si3 C13 Al1 155.97(17) . .
C7 Al1 C13 Si1 119.87(13) . .
C1 Al1 C13 Si1 -113.83(14) . .
N1 Al1 C13 Si1 -0.57(10) . .
V1 Al1 C13 Si1 178.87(7) . .
C7 Al1 C13 Si2 -124.59(14) . .
C1 Al1 C13 Si2 1.7(2) . .
N1 Al1 C13 Si2 114.97(14) . .
Si1 Al1 C13 Si2 115.54(16) . .
V1 Al1 C13 Si2 -65.59(19) . .
C7 Al1 C13 Si3 6.4(2) . .
C1 Al1 C13 Si3 132.65(15) . .
N1 Al1 C13 Si3 -114.09(14) . .
Si1 Al1 C13 Si3 -113.51(17) . .
V1 Al1 C13 Si3 65.4(2) . .
C33 C31 C32 C33 -0.2(6) 2_755 .
C31 C32 C33 C31 0.2(6) . 2_755
